data_2013638
loop_
_publ_author_name
'Zarychta, Bartosz'
'Daszkiewicz, Zdzis\/law'
'Kyzio\/l, Janusz B.'
'Zaleski, Jacek'

_publ_section_title
;
 Rearrangement products of
 3-methanesulfonyl-<i>N</i>-methyl-<i>N</i>-nitroaniline
;
_journal_issue 10
_journal_name_full 'Acta Crystallographica Section C'
_journal_page_first o564
_journal_page_last o566
_journal_paper_doi 10.1107/S0108270103017888
_journal_volume 59
_journal_year 2003
_chemical_formula_iupac 'C8 H10 N2 O4 S'
_chemical_formula_moiety 'C8 H10 N2 O4 S'
_chemical_formula_sum 'C8 H10 N2 O4 S'
_chemical_formula_weight 230.24
_chemical_name_systematic
;
3-methanesulfonyl-N-methyl-2-nitroaniline
;
_space_group_IT_number 19
_symmetry_cell_setting orthorhombic
_symmetry_space_group_name_Hall 'P 2ac 2ab'
_symmetry_space_group_name_H-M 'P 21 21 21'
_atom_sites_solution_hydrogens geom
_atom_sites_solution_primary direct
_atom_sites_solution_secondary difmap
_audit_creation_method SHELXL-97
_cell_angle_alpha 90.00
_cell_angle_beta 90.00
_cell_angle_gamma 90.00
_cell_formula_units_Z 4
_cell_length_a 7.631(3)
_cell_length_b 10.153(4)
_cell_length_c 12.682(4)
_cell_measurement_reflns_used 7810
_cell_measurement_temperature 96.00(10)
_cell_measurement_theta_max 29.55
_cell_measurement_theta_min 3.71
_cell_volume 982.6(6)
_computing_cell_refinement 'CrysAlisRED (Oxford Diffraction, 2002)'
_computing_data_collection 'CrysAlisCCD (Oxford Diffraction, 2002)'
_computing_data_reduction CrysAlisRED
_computing_molecular_graphics 'SHELXTL (Sheldrick, 1990)'
_computing_publication_material SHELXL97
_computing_structure_refinement 'SHELXL97 (Sheldrick, 1997)'
_computing_structure_solution 'SHELXS97 (Sheldrick, 1990)'
_diffrn_ambient_temperature 96.00(10)
_diffrn_detector_area_resol_mean '1024 x 1024 with blocks 2 x 2'
_diffrn_measured_fraction_theta_full 0.984
_diffrn_measured_fraction_theta_max 0.954
_diffrn_measurement_device_type Xcalibur
_diffrn_measurement_method \w-scan
_diffrn_radiation_monochromator graphite
_diffrn_radiation_source 'fine-focus sealed tube'
_diffrn_radiation_type MoK\a
_diffrn_radiation_wavelength 0.71073
_diffrn_reflns_av_R_equivalents 0.0197
_diffrn_reflns_av_sigmaI/netI 0.0309
_diffrn_reflns_limit_h_max 6
_diffrn_reflns_limit_h_min -10
_diffrn_reflns_limit_k_max 13
_diffrn_reflns_limit_k_min -14
_diffrn_reflns_limit_l_max 17
_diffrn_reflns_limit_l_min -17
_diffrn_reflns_number 7810
_diffrn_reflns_theta_full 29.00
_diffrn_reflns_theta_max 29.55
_diffrn_reflns_theta_min 3.71
_exptl_absorpt_coefficient_mu 0.325
_exptl_absorpt_correction_type none
_exptl_crystal_colour orange
_exptl_crystal_density_diffrn 1.556
_exptl_crystal_density_method 'not measured'
_exptl_crystal_description irregular
_exptl_crystal_F_000 480
_exptl_crystal_size_max 0.2
_exptl_crystal_size_mid 0.15
_exptl_crystal_size_min 0.15
_refine_diff_density_max 0.294
_refine_diff_density_min -0.287
_refine_ls_abs_structure_details 'Flack H D (1983), Acta Cryst. A39, 876-881'
_refine_ls_abs_structure_Flack 0.04(5)
_refine_ls_extinction_coef 0.0044(10)
_refine_ls_extinction_expression Fc^*^=kFc[1+0.001xFc^2^\l^3^/sin(2\q)]^-1/4^
_refine_ls_extinction_method SHELXL97
_refine_ls_goodness_of_fit_ref 1.014
_refine_ls_hydrogen_treatment mixed
_refine_ls_matrix_type full
_refine_ls_number_parameters 150
_refine_ls_number_reflns 2560
_refine_ls_number_restraints 0
_refine_ls_restrained_S_all 1.014
_refine_ls_R_factor_all 0.0276
_refine_ls_R_factor_gt 0.0234
_refine_ls_shift/su_max 0.001
_refine_ls_shift/su_mean 0.000
_refine_ls_structure_factor_coef Fsqd
_refine_ls_weighting_details 'calc w=1/[\s^2^(Fo^2^)+(0.0325P)^2^] where P=(Fo^2^+2Fc^2^)/3'
_refine_ls_weighting_scheme calc
_refine_ls_wR_factor_gt 0.0542
_refine_ls_wR_factor_ref 0.0563
_reflns_number_gt 2320
_reflns_number_total 2560
_reflns_threshold_expression I>2\s(I)
_cod_data_source_file jz1571.cif
_cod_data_source_block I
_cod_database_code 2013638
_cod_database_fobs_code 2013638

loop_
_symmetry_equiv_pos_as_xyz
'x, y, z'
'-x+1/2, -y, z+1/2'
'-x, y+1/2, -z+1/2'
'x+1/2, -y+1/2, -z'

loop_
_atom_site_label
_atom_site_fract_x
_atom_site_fract_y
_atom_site_fract_z
_atom_site_U_iso_or_equiv
_atom_site_adp_type
_atom_site_calc_flag
_atom_site_refinement_flags
_atom_site_occupancy
_atom_site_disorder_assembly
_atom_site_disorder_group
_atom_site_type_symbol
S1 0.22330(4) 0.77705(3) 0.32999(3) 0.01182(8) Uani d . 1 . . S
O1 0.13024(13) 0.67342(10) 0.38428(8) 0.0184(2) Uani d . 1 . . O
O2 0.13934(12) 0.90492(9) 0.32310(8) 0.0157(2) Uani d . 1 . . O
O3 0.43626(13) 0.96333(10) 0.19888(7) 0.0172(2) Uani d . 1 . . O
O4 0.28916(17) 1.02133(10) 0.06010(8) 0.0243(3) Uani d . 1 . . O
N1 0.33860(15) 0.93689(11) 0.12412(9) 0.0133(2) Uani d . 1 . . N
N2 0.29212(18) 0.82711(12) -0.08364(9) 0.0154(3) Uani d . 1 . . N
H2 0.300(2) 0.9096(18) -0.0783(13) 0.027(5) Uiso d . 1 . . H
C1 0.25672(15) 0.71848(13) 0.19715(9) 0.0112(3) Uani d . 1 . . C
C2 0.28606(18) 0.80112(12) 0.10847(10) 0.0110(3) Uani d . 1 . . C
C3 0.27365(18) 0.75269(12) 0.00335(10) 0.0123(3) Uani d . 1 . . C
C4 0.24625(18) 0.61399(13) -0.00631(11) 0.0138(3) Uani d . 1 . . C
H4 0.2460 0.5764 -0.0732 0.018(4) Uiso calc R 1 . . H
C5 0.2204(2) 0.53473(13) 0.07933(10) 0.0148(3) Uani d . 1 . . C
H5 0.2023 0.4450 0.0695 0.018(4) Uiso calc R 1 . . H
C6 0.22060(19) 0.58662(13) 0.18231(10) 0.0137(3) Uani d . 1 . . C
H6 0.1967 0.5326 0.2397 0.019(4) Uiso calc R 1 . . H
C7 0.42961(18) 0.79096(15) 0.39187(11) 0.0163(3) Uani d . 1 . . C
H7A 0.4918 0.7092 0.3853 0.038(5) Uiso calc R 1 . . H
H7B 0.4135 0.8113 0.4652 0.026(5) Uiso calc R 1 . . H
H7C 0.4958 0.8600 0.3588 0.019(4) Uiso calc R 1 . . H
C8 0.29186(19) 0.77312(14) -0.19015(10) 0.0165(3) Uani d . 1 . . C
H8A 0.3803 0.7062 -0.1957 0.012(4) Uiso calc R 1 . . H
H8B 0.3160 0.8421 -0.2398 0.014(4) Uiso calc R 1 . . H
H8C 0.1792 0.7355 -0.2050 0.023(4) Uiso calc R 1 . . H

loop_
_atom_site_aniso_label
_atom_site_aniso_U_11
_atom_site_aniso_U_22
_atom_site_aniso_U_33
_atom_site_aniso_U_12
_atom_site_aniso_U_13
_atom_site_aniso_U_23
S1 0.01381(15) 0.01263(14) 0.00903(14) 0.00084(14) 0.00040(13) -0.00069(13)
O1 0.0236(5) 0.0183(5) 0.0134(5) -0.0034(4) 0.0046(4) 0.0014(4)
O2 0.0161(5) 0.0158(5) 0.0153(5) 0.0032(4) -0.0001(4) -0.0021(4)
O3 0.0181(5) 0.0174(5) 0.0160(5) -0.0039(4) -0.0031(4) -0.0031(4)
O4 0.0458(7) 0.0118(5) 0.0154(5) 0.0015(5) -0.0079(5) 0.0031(4)
N1 0.0162(6) 0.0120(6) 0.0117(5) 0.0001(4) 0.0023(5) -0.0012(5)
N2 0.0242(6) 0.0126(6) 0.0095(5) -0.0026(6) 0.0007(5) -0.0009(5)
C1 0.0114(6) 0.0125(6) 0.0097(6) 0.0032(5) -0.0007(4) -0.0013(5)
C2 0.0113(6) 0.0098(6) 0.0119(6) 0.0000(5) -0.0002(5) -0.0001(5)
C3 0.0111(6) 0.0142(7) 0.0117(6) -0.0001(5) -0.0011(5) -0.0006(5)
C4 0.0158(8) 0.0132(6) 0.0123(6) -0.0004(5) -0.0001(5) -0.0037(5)
C5 0.0166(7) 0.0104(6) 0.0173(7) -0.0010(6) -0.0009(6) -0.0027(5)
C6 0.0153(6) 0.0131(6) 0.0128(6) -0.0007(6) -0.0010(6) 0.0024(5)
C7 0.0165(7) 0.0201(8) 0.0122(7) 0.0035(6) -0.0043(5) -0.0013(6)
C8 0.0208(6) 0.0184(6) 0.0102(6) -0.0018(7) 0.0008(5) -0.0009(5)

loop_
_atom_type_symbol
_atom_type_description
_atom_type_scat_dispersion_real
_atom_type_scat_dispersion_imag
_atom_type_scat_source
C C 0.0033 0.0016 'International Tables Vol C Tables 4.2.6.8 and 6.1.1.4'
H H 0.0000 0.0000 'International Tables Vol C Tables 4.2.6.8 and 6.1.1.4'
N N 0.0061 0.0033 'International Tables Vol C Tables 4.2.6.8 and 6.1.1.4'
O O 0.0106 0.0060 'International Tables Vol C Tables 4.2.6.8 and 6.1.1.4'
S S 0.1246 0.1234 'International Tables Vol C Tables 4.2.6.8 and 6.1.1.4'

loop_
_geom_angle_atom_site_label_1
_geom_angle_atom_site_label_2
_geom_angle_atom_site_label_3
_geom_angle
_geom_angle_publ_flag
O1 S1 O2 117.60(10) y
O1 S1 C7 106.60(10) y
O2 S1 C7 110.40(10) y
O1 S1 C1 105.90(10) y
O2 S1 C1 107.50(10) y
C7 S1 C1 108.40(10) y
O3 N1 O4 122.41(12) ?
O3 N1 C2 118.60(11) ?
O4 N1 C2 118.94(11) ?
C3 N2 C8 123.29(12) ?
C3 N2 H2 120.0(11) ?
C8 N2 H2 116.6(11) ?
C6 C1 C2 119.77(12) ?
C6 C1 S1 114.76(9) ?
C2 C1 S1 124.51(10) ?
C1 C2 C3 121.78(11) ?
C1 C2 N1 119.79(11) ?
C3 C2 N1 118.36(11) ?
N2 C3 C2 124.55(12) ?
N2 C3 C4 119.91(12) ?
C2 C3 C4 115.49(11) ?
C5 C4 C3 122.24(12) ?
C5 C4 H4 118.9 ?
C3 C4 H4 118.9 ?
C4 C5 C6 121.12(13) ?
C4 C5 H5 119.4 ?
C6 C5 H5 119.4 ?
C1 C6 C5 119.32(12) ?
C1 C6 H6 120.3 ?
C5 C6 H6 120.3 ?
S1 C7 H7A 109.5 ?
S1 C7 H7B 109.5 ?
H7A C7 H7B 109.5 ?
S1 C7 H7C 109.5 ?
H7A C7 H7C 109.5 ?
H7B C7 H7C 109.5 ?
N2 C8 H8A 109.5 ?
N2 C8 H8B 109.5 ?
H8A C8 H8B 109.5 ?
N2 C8 H8C 109.5 ?
H8A C8 H8C 109.5 ?
H8B C8 H8C 109.5 ?

loop_
_geom_bond_atom_site_label_1
_geom_bond_atom_site_label_2
_geom_bond_site_symmetry_2
_geom_bond_distance
_geom_bond_publ_flag
S1 O1 . 1.4440(10) y
S1 O2 . 1.4500(10) y
S1 C7 . 1.7650(10) y
S1 C1 . 1.8050(10) y
O3 N1 . 1.2355(15) ?
O4 N1 . 1.2395(16) ?
N1 C2 . 1.449(2) y
N2 C3 . 1.345(2) y
N2 C8 . 1.458(2) ?
N2 H2 . 0.843(18) ?
C1 C6 . 1.380(2) y
C1 C2 . 1.421(2) y
C2 C3 . 1.424(2) y
C3 C4 . 1.429(2) y
C4 C5 . 1.366(2) y
C4 H4 . 0.9300 ?
C5 C6 . 1.4082(18) ?
C5 H5 . 0.9300 ?
C6 H6 . 0.9300 ?
C7 H7A . 0.9600 ?
C7 H7B . 0.9600 ?
C7 H7C . 0.9600 ?
C8 H8A . 0.9600 ?
C8 H8B . 0.9600 ?
C8 H8C . 0.9600 ?

loop_
_geom_hbond_atom_site_label_D
_geom_hbond_atom_site_label_H
_geom_hbond_atom_site_label_A
_geom_hbond_site_symmetry_A
_geom_hbond_distance_DH
_geom_hbond_distance_HA
_geom_hbond_distance_DA
_geom_hbond_angle_DHA
N2 H2 O4 . 0.84(2) 2.09(2) 2.686(2) 127(2)
N2 H2 N1 . 0.84(2) 2.60(2) 2.883(2) 101.0(10)
N2 H2 O2 2_574 0.84(2) 2.31(2) 3.012(2) 141(2)
C6 H6 O1 . 0.93 2.38 2.7951(18) 106.9
C7 H7B O4 2_575 0.96 2.59 3.3122(19) 131.8
C7 H7B O1 4_566 0.96 2.53 3.2457(19) 131.3
C7 H7C O3 . 0.96 2.33 3.0093(19) 127.4

loop_
_geom_torsion_atom_site_label_1
_geom_torsion_atom_site_label_2
_geom_torsion_atom_site_label_3
_geom_torsion_atom_site_label_4
_geom_torsion
_geom_torsion_publ_flag
O1 S1 C1 C6 -11.70(10) y
O2 S1 C1 C6 -138.20(10) y
C7 S1 C1 C6 102.40(10) y
O1 S1 C1 C2 157.00(10) y
O2 S1 C1 C2 30.50(10) y
C7 S1 C1 C2 -88.90(10) y
C6 C1 C2 C3 2.11(19) ?
S1 C1 C2 C3 -166.08(10) ?
C6 C1 C2 N1 -174.76(12) ?
S1 C1 C2 N1 17.05(17) ?
O3 N1 C2 C1 35.29(18) ?
O4 N1 C2 C1 -147.21(13) ?
O3 N1 C2 C3 -141.70(10) y
O4 N1 C2 C3 35.8(2) y
C8 N2 C3 C2 175.20(10) y
C8 N2 C3 C4 -2.2(2) y
C1 C2 C3 N2 176.90(10) y
N1 C2 C3 N2 -6.2(2) y
C1 C2 C3 C4 -5.61(19) ?
N1 C2 C3 C4 171.30(12) ?
N2 C3 C4 C5 -177.57(13) ?
C2 C3 C4 C5 4.8(2) ?
C3 C4 C5 C6 -0.4(2) ?
C2 C1 C6 C5 2.5(2) ?
S1 C1 C6 C5 171.84(11) ?
C4 C5 C6 C1 -3.4(2) ?

loop_
_cod_related_entry_id
_cod_related_entry_database
_cod_related_entry_code
1 ChemSpider 21134450
